data_4349734
loop_
_publ_author_name
'\<Zivkovi\'c, M. D.'
'Kljun, J.'
'Ilic-Tomic, T.'
'Pavic, A.'
'Veselinovi\'c, A.'
'Manojlovi\'c, D. D.'
'Nikodinovic-Runic, J.'
'Turel, I.'

_publ_section_title
;
 A new class of platinum(ii) complexes with the phosphine ligand pta which
 show potent anticancer activity
;
_journal_issue 1
_journal_name_full 'Inorganic Chemistry Frontiers'
_journal_page_first 39
_journal_paper_doi 10.1039/C7QI00299H
_journal_volume 5
_journal_year 2018
_chemical_formula_moiety 'C15 H16 Cl2 I N4 O P Pt'
_chemical_formula_sum 'C15 H16 Cl2 I N4 O P Pt'
_chemical_formula_weight 692.18
_space_group_crystal_system triclinic
_space_group_IT_number 2
_space_group_name_Hall '-P 1'
_space_group_name_H-M_alt 'P -1'
_atom_sites_solution_hydrogens geom
_audit_creation_method SHELXL-2014/7
_audit_update_record
;
2016-06-02 deposited with the CCDC.
2017-10-17 downloaded from the CCDC.
;
_cell_angle_alpha 84.543(5)
_cell_angle_beta 81.308(5)
_cell_angle_gamma 78.412(5)
_cell_formula_units_Z 2
_cell_length_a 5.810(5)
_cell_length_b 12.770(5)
_cell_length_c 12.865(5)
_cell_measurement_reflns_used 4065
_cell_measurement_temperature 150(2)
_cell_measurement_theta_max 29.9650
_cell_measurement_theta_min 3.5040
_cell_volume 922.2(9)
_computing_cell_refinement
;

CrysAlisPro, Agilent Technologies,

Version 1.171.36.28 (release 01-02-2013 CrysAlis171 .NET)

(compiled Feb  1 2013,16:14:44)

;
_computing_data_collection
;

CrysAlisPro, Agilent Technologies,

Version 1.171.36.28 (release 01-02-2013 CrysAlis171 .NET)

(compiled Feb  1 2013,16:14:44)

;
_computing_data_reduction
;

CrysAlisPro, Agilent Technologies,

Version 1.171.36.28 (release 01-02-2013 CrysAlis171 .NET)

(compiled Feb  1 2013,16:14:44)

;
_computing_structure_refinement 'SHELXL-2014/7 (Sheldrick, 2014)'
_computing_structure_solution 'SIR92 (Altomare et al., 1993)'
_diffrn_ambient_temperature 150(2)
_diffrn_measured_fraction_theta_full 0.998
_diffrn_measured_fraction_theta_max 0.998
_diffrn_measurement_device_type 'SuperNova, Dual, Mo at zero, Atlas'
_diffrn_measurement_method '\w scans'
_diffrn_radiation_monochromator mirror
_diffrn_radiation_source 'fine-focus sealed tube'
_diffrn_radiation_type MoK\a
_diffrn_radiation_wavelength 0.71069
_diffrn_reflns_av_R_equivalents 0.0271
_diffrn_reflns_av_unetI/netI 0.0493
_diffrn_reflns_Laue_measured_fraction_full 0.998
_diffrn_reflns_Laue_measured_fraction_max 0.998
_diffrn_reflns_limit_h_max 7
_diffrn_reflns_limit_h_min -7
_diffrn_reflns_limit_k_max 16
_diffrn_reflns_limit_k_min -11
_diffrn_reflns_limit_l_max 16
_diffrn_reflns_limit_l_min -15
_diffrn_reflns_number 7153
_diffrn_reflns_point_group_measured_fraction_full 0.998
_diffrn_reflns_point_group_measured_fraction_max 0.998
_diffrn_reflns_theta_full 25.240
_diffrn_reflns_theta_max 27.482
_diffrn_reflns_theta_min 3.264
_exptl_absorpt_coefficient_mu 9.670
_exptl_absorpt_correction_T_max 0.4447
_exptl_absorpt_correction_T_min 0.2479
_exptl_absorpt_correction_type multi-scan
_exptl_absorpt_process_details
;

CrysAlisPro, Agilent Technologies,

Version 1.171.36.28 (release 01-02-2013 CrysAlis171 .NET)

(compiled Feb  1 2013,16:14:44)

Empirical absorption correction using spherical harmonics,

implemented in SCALE3 ABSPACK scaling algorithm.

;
_exptl_crystal_colour yellow
_exptl_crystal_density_diffrn 2.493
_exptl_crystal_description prism
_exptl_crystal_F_000 644
_exptl_crystal_size_max 0.200
_exptl_crystal_size_mid 0.150
_exptl_crystal_size_min 0.100
_refine_diff_density_max 1.452
_refine_diff_density_min -1.359
_refine_diff_density_rms 0.179
_refine_ls_extinction_method none
_refine_ls_goodness_of_fit_ref 1.022
_refine_ls_hydrogen_treatment constr
_refine_ls_matrix_type full
_refine_ls_number_parameters 226
_refine_ls_number_reflns 4237
_refine_ls_number_restraints 0
_refine_ls_restrained_S_all 1.022
_refine_ls_R_factor_all 0.0348
_refine_ls_R_factor_gt 0.0288
_refine_ls_shift/su_max 0.001
_refine_ls_shift/su_mean 0.000
_refine_ls_structure_factor_coef Fsqd
_refine_ls_weighting_details 'w=1/[\s^2^(Fo^2^)+(0.0183P)^2^] where P=(Fo^2^+2Fc^2^)/3'
_refine_ls_weighting_scheme calc
_refine_ls_wR_factor_gt 0.0544
_refine_ls_wR_factor_ref 0.0580
_reflns_Friedel_coverage 0.000
_reflns_number_gt 3796
_reflns_number_total 4237
_reflns_threshold_expression 'I > 2\s(I)'
_cod_data_source_file c7qi00299h2.cif
_cod_data_source_block moa360
_cod_database_code 4349734
_shelx_shelxl_version_number 2014/7
_shelx_space_group_comment
;

The symmetry employed for this shelxl refinement is uniquely defined

by the following loop, which should always be used as a source of

symmetry information in preference to the above space-group names.

They are only intended as comments.

;
_shelx_estimated_absorpt_t_min 0.248
_shelx_estimated_absorpt_t_max 0.445

loop_
_space_group_symop_operation_xyz
'x, y, z'
'-x, -y, -z'

loop_
_atom_site_label
_atom_site_type_symbol
_atom_site_fract_x
_atom_site_fract_y
_atom_site_fract_z
_atom_site_U_iso_or_equiv
_atom_site_adp_type
_atom_site_occupancy
_atom_site_site_symmetry_order
_atom_site_calc_flag
_atom_site_refinement_flags_posn
_atom_site_refinement_flags_adp
Pt1 Pt 0.20258(3) 0.21002(2) 0.80102(2) 0.01763(6) Uani 1 1 d . .
I7 I 0.69105(5) 0.52054(2) 0.73080(2) 0.02120(8) Uani 1 1 d . .
Cl5 Cl 0.9172(2) 0.33837(11) 1.13075(10) 0.0304(3) Uani 1 1 d . .
Cl1 Cl 0.0065(2) 0.06751(10) 0.83016(10) 0.0301(3) Uani 1 1 d . .
P11 P 0.1188(2) 0.22677(10) 0.63857(10) 0.0170(3) Uani 1 1 d . .
N1 N 0.3299(6) 0.1921(3) 0.9442(3) 0.0196(8) Uani 1 1 d . .
N15 N 0.1485(7) 0.3258(3) 0.4409(3) 0.0208(9) Uani 1 1 d . .
C20 C -0.1098(7) 0.3314(4) 0.4434(4) 0.0217(11) Uani 1 1 d . .
H20A H -0.1960 0.3970 0.4775 0.026 Uiso 1 1 calc R U
H20B H -0.1459 0.3381 0.3700 0.026 Uiso 1 1 calc R U
O8 O 0.3705(5) 0.3351(2) 0.7808(2) 0.0194(7) Uani 1 1 d . .
N17 N 0.1989(6) 0.1278(3) 0.4520(3) 0.0230(9) Uani 1 1 d . .
C16 C 0.2723(8) 0.2245(4) 0.3979(4) 0.0272(12) Uani 1 1 d . .
H16A H 0.4442 0.2183 0.3998 0.033 Uiso 1 1 calc R U
H16B H 0.2485 0.2270 0.3231 0.033 Uiso 1 1 calc R U
C3 C 0.4281(9) 0.1108(4) 1.1098(4) 0.0276(12) Uani 1 1 d . .
H3 H 0.4083 0.0569 1.1647 0.033 Uiso 1 1 calc R U
C6 C 0.7679(8) 0.4102(4) 0.9445(4) 0.0236(11) Uani 1 1 d . .
H6 H 0.8705 0.4599 0.9421 0.028 Uiso 1 1 calc R U
C4 C 0.5763(8) 0.1802(4) 1.1163(4) 0.0242(11) Uani 1 1 d . .
H4 H 0.6606 0.1743 1.1750 0.029 Uiso 1 1 calc R U
N19 N -0.1982(6) 0.2399(3) 0.4985(3) 0.0207(9) Uani 1 1 d . .
C13 C -0.1879(7) 0.2367(4) 0.6127(4) 0.0217(10) Uani 1 1 d . .
H13A H -0.2516 0.1743 0.6484 0.026 Uiso 1 1 calc R U
H13B H -0.2879 0.3023 0.6419 0.026 Uiso 1 1 calc R U
C10 C 0.6017(8) 0.2609(4) 1.0338(4) 0.0207(10) Uani 1 1 d . .
C18 C -0.0590(8) 0.1413(4) 0.4530(4) 0.0221(10) Uani 1 1 d . .
H18A H -0.1138 0.0789 0.4936 0.027 Uiso 1 1 calc R U
H18B H -0.0918 0.1409 0.3798 0.027 Uiso 1 1 calc R U
C14 C 0.2058(8) 0.3356(4) 0.5469(4) 0.0196(10) Uani 1 1 d . .
H14A H 0.1213 0.4054 0.5729 0.024 Uiso 1 1 calc R U
H14B H 0.3782 0.3330 0.5433 0.024 Uiso 1 1 calc R U
C7 C 0.6384(8) 0.4119(4) 0.8609(4) 0.0204(10) Uani 1 1 d . .
C8 C 0.4909(8) 0.3404(4) 0.8597(4) 0.0183(10) Uani 1 1 d . .
C5 C 0.7489(7) 0.3376(4) 1.0299(4) 0.0215(11) Uani 1 1 d . .
C9 C 0.4737(7) 0.2646(4) 0.9485(4) 0.0177(10) Uani 1 1 d . .
C2 C 0.3062(9) 0.1189(4) 1.0231(4) 0.0251(11) Uani 1 1 d . .
H2 H 0.2031 0.0704 1.0206 0.030 Uiso 1 1 calc R U
C12 C 0.2610(8) 0.1132(4) 0.5604(4) 0.0223(11) Uani 1 1 d . .
H12A H 0.4352 0.1038 0.5572 0.027 Uiso 1 1 calc R U
H12B H 0.2120 0.0472 0.5955 0.027 Uiso 1 1 calc R U

loop_
_atom_site_aniso_label
_atom_site_aniso_U_11
_atom_site_aniso_U_22
_atom_site_aniso_U_33
_atom_site_aniso_U_23
_atom_site_aniso_U_13
_atom_site_aniso_U_12
Pt1 0.01833(10) 0.02147(11) 0.01572(10) -0.00027(7) -0.00463(7) -0.00871(7)
I7 0.02388(16) 0.02275(18) 0.01969(16) -0.00302(13) -0.00368(13) -0.00956(13)
Cl5 0.0279(6) 0.0458(8) 0.0220(6) -0.0066(6) -0.0111(5) -0.0101(6)
Cl1 0.0370(7) 0.0306(7) 0.0294(7) 0.0093(6) -0.0124(6) -0.0217(6)
P11 0.0172(6) 0.0180(6) 0.0186(6) -0.0018(5) -0.0059(5) -0.0070(5)
N1 0.0178(19) 0.026(2) 0.016(2) -0.0023(17) -0.0037(16) -0.0056(16)
N15 0.022(2) 0.026(2) 0.016(2) -0.0015(17) -0.0045(17) -0.0079(17)
C20 0.018(2) 0.026(3) 0.021(3) 0.005(2) -0.007(2) -0.0044(19)
O8 0.0223(16) 0.0226(18) 0.0174(17) 0.0023(14) -0.0063(14) -0.0126(14)
N17 0.020(2) 0.029(2) 0.023(2) -0.0084(18) -0.0096(18) -0.0031(17)
C16 0.024(3) 0.041(3) 0.019(3) -0.006(2) -0.008(2) -0.007(2)
C3 0.038(3) 0.027(3) 0.020(3) 0.001(2) -0.009(2) -0.009(2)
C6 0.022(2) 0.029(3) 0.025(3) -0.010(2) -0.006(2) -0.010(2)
C4 0.022(2) 0.036(3) 0.014(2) -0.003(2) -0.004(2) -0.003(2)
N19 0.0186(19) 0.023(2) 0.023(2) -0.0042(17) -0.0094(17) -0.0039(16)
C13 0.015(2) 0.025(3) 0.027(3) 0.000(2) -0.007(2) -0.0062(19)
C10 0.021(2) 0.025(3) 0.016(2) -0.005(2) -0.003(2) -0.0031(19)
C18 0.020(2) 0.025(3) 0.023(3) -0.007(2) -0.008(2) -0.004(2)
C14 0.021(2) 0.020(3) 0.020(2) -0.0022(19) -0.002(2) -0.0102(19)
C7 0.020(2) 0.024(3) 0.018(2) -0.005(2) -0.003(2) -0.0042(19)
C8 0.017(2) 0.018(2) 0.018(2) -0.0031(19) -0.0021(19) -0.0014(18)
C5 0.018(2) 0.030(3) 0.019(2) -0.010(2) -0.006(2) -0.006(2)
C9 0.014(2) 0.019(3) 0.021(2) -0.0074(19) 0.0013(19) -0.0035(18)
C2 0.033(3) 0.021(3) 0.023(3) 0.001(2) -0.005(2) -0.010(2)
C12 0.019(2) 0.023(3) 0.027(3) -0.007(2) -0.010(2) -0.0024(19)

loop_
_atom_type_symbol
_atom_type_description
_atom_type_scat_dispersion_real
_atom_type_scat_dispersion_imag
_atom_type_scat_source
C C 0.0033 0.0016 'International Tables Vol C Tables 4.2.6.8 and 6.1.1.4'
H H 0.0000 0.0000 'International Tables Vol C Tables 4.2.6.8 and 6.1.1.4'
N N 0.0061 0.0033 'International Tables Vol C Tables 4.2.6.8 and 6.1.1.4'
O O 0.0106 0.0060 'International Tables Vol C Tables 4.2.6.8 and 6.1.1.4'
P P 0.1023 0.0942 'International Tables Vol C Tables 4.2.6.8 and 6.1.1.4'
Cl Cl 0.1484 0.1585 'International Tables Vol C Tables 4.2.6.8 and 6.1.1.4'
I I -0.4742 1.8119 'International Tables Vol C Tables 4.2.6.8 and 6.1.1.4'
Pt Pt -1.7033 8.3905 'International Tables Vol C Tables 4.2.6.8 and 6.1.1.4'

loop_
_geom_angle_atom_site_label_1
_geom_angle_atom_site_label_2
_geom_angle_atom_site_label_3
_geom_angle
O8 Pt1 N1 81.72(14)
O8 Pt1 P11 94.09(9)
N1 Pt1 P11 172.02(10)
O8 Pt1 Cl1 178.08(10)
N1 Pt1 Cl1 96.71(11)
P11 Pt1 Cl1 87.60(5)
C12 P11 C14 99.0(2)
C12 P11 C13 98.8(2)
C14 P11 C13 99.9(2)
C12 P11 Pt1 114.21(15)
C14 P11 Pt1 120.20(15)
C13 P11 Pt1 120.58(17)
C2 N1 C9 119.4(4)
C2 N1 Pt1 129.6(3)
C9 N1 Pt1 110.8(3)
C16 N15 C14 111.8(4)
C16 N15 C20 107.9(4)
C14 N15 C20 110.8(4)
N19 C20 N15 114.5(4)
C8 O8 Pt1 112.8(3)
C16 N17 C18 107.4(4)
C16 N17 C12 110.2(4)
C18 N17 C12 110.9(4)
N15 C16 N17 115.7(4)
C4 C3 C2 120.5(4)
C5 C6 C7 120.9(4)
C3 C4 C10 118.9(4)
C20 N19 C13 111.2(4)
C20 N19 C18 109.0(4)
C13 N19 C18 111.0(4)
N19 C13 P11 110.8(3)
C9 C10 C5 117.2(4)
C9 C10 C4 117.8(4)
C5 C10 C4 125.0(4)
N17 C18 N19 114.7(4)
N15 C14 P11 110.6(3)
C8 C7 C6 121.7(4)
C8 C7 I7 119.9(3)
C6 C7 I7 118.2(3)
O8 C8 C7 124.6(4)
O8 C8 C9 118.5(4)
C7 C8 C9 116.9(4)
C6 C5 C10 120.5(4)
C6 C5 Cl5 118.8(3)
C10 C5 Cl5 120.6(3)
N1 C9 C10 121.4(4)
N1 C9 C8 115.8(4)
C10 C9 C8 122.7(4)
N1 C2 C3 122.0(4)
N17 C12 P11 112.3(3)

loop_
_geom_bond_atom_site_label_1
_geom_bond_atom_site_label_2
_geom_bond_distance
Pt1 O8 2.010(3)
Pt1 N1 2.063(4)
Pt1 P11 2.1980(14)
Pt1 Cl1 2.3076(15)
I7 C7 2.096(5)
Cl5 C5 1.741(4)
P11 C12 1.829(5)
P11 C14 1.835(4)
P11 C13 1.839(4)
N1 C2 1.325(6)
N1 C9 1.376(6)
N15 C16 1.463(6)
N15 C14 1.473(6)
N15 C20 1.484(5)
C20 N19 1.451(6)
O8 C8 1.331(5)
N17 C16 1.465(6)
N17 C18 1.472(6)
N17 C12 1.478(6)
C3 C4 1.369(7)
C3 C2 1.393(7)
C6 C5 1.375(6)
C6 C7 1.398(6)
C4 C10 1.421(6)
N19 C13 1.476(6)
N19 C18 1.473(6)
C10 C9 1.408(6)
C10 C5 1.416(6)
C7 C8 1.374(6)
C8 C9 1.431(6)
